data_7019623
loop_
_publ_author_name
'Halbach, Robert L.'
'Nocton, Gr\'egory'
'Andersen, Richard A.'

_publ_section_title
;
 Synthesis and X-ray structure of ruthenium
 bis(acetylacetonate)(N,N,N',N'-tetramethylethylenediamine).
;
_journal_issue 29
_journal_name_full 'Dalton transactions (Cambridge, England : 2003)'
_journal_page_first 8809
_journal_page_last 8812
_journal_paper_doi 10.1039/c2dt30810j
_journal_volume 41
_journal_year 2012
_chemical_formula_moiety 'C16 H30 N2 O4 Ru'
_chemical_formula_sum 'C16 H30 N2 O4 Ru'
_chemical_formula_weight 415.49
_chemical_name_systematic
;
?
;
_space_group_IT_number 2
_symmetry_cell_setting triclinic
_symmetry_space_group_name_Hall '-P 1'
_symmetry_space_group_name_H-M 'P -1'
_atom_sites_solution_hydrogens geom
_atom_sites_solution_primary direct
_atom_sites_solution_secondary difmap
_audit_creation_method SHELXL-97
_cell_angle_alpha 75.5720(10)
_cell_angle_beta 88.3220(10)
_cell_angle_gamma 70.2400(10)
_cell_formula_units_Z 2
_cell_length_a 7.9351(3)
_cell_length_b 9.8757(4)
_cell_length_c 13.0361(6)
_cell_measurement_reflns_used 9367
_cell_measurement_temperature 100(2)
_cell_measurement_theta_max 25.34
_cell_measurement_theta_min 1.24
_cell_volume 929.40(7)
_computing_cell_refinement 'SAINT V7.68A integration software'
_computing_data_collection 'Bruker APEX2 software'
_computing_data_reduction 'SORTAV (Blessing, 1995)'
_computing_structure_refinement 'SHELXL-97 (Sheldrick, 2008)'
_computing_structure_solution 'SHELXS-97 (Sheldrick, 2008)'
_diffrn_ambient_temperature 100(2)
_diffrn_measured_fraction_theta_full 0.997
_diffrn_measured_fraction_theta_max 0.997
_diffrn_measurement_device_type 'Bruker APEX2 CCD'
_diffrn_measurement_method '\f or \w oscillation scans'
_diffrn_radiation_monochromator graphite
_diffrn_radiation_source 'fine-focus sealed tube'
_diffrn_radiation_type MoK\a
_diffrn_radiation_wavelength 0.71073
_diffrn_reflns_av_R_equivalents 0.0311
_diffrn_reflns_av_sigmaI/netI 0.0290
_diffrn_reflns_limit_h_max 9
_diffrn_reflns_limit_h_min -9
_diffrn_reflns_limit_k_max 11
_diffrn_reflns_limit_k_min -11
_diffrn_reflns_limit_l_max 15
_diffrn_reflns_limit_l_min -15
_diffrn_reflns_number 14197
_diffrn_reflns_theta_full 25.00
_diffrn_reflns_theta_max 25.34
_diffrn_reflns_theta_min 1.62
_exptl_absorpt_coefficient_mu 0.863
_exptl_absorpt_correction_T_max 0.723
_exptl_absorpt_correction_T_min 0.393
_exptl_absorpt_correction_type multi-scan
_exptl_absorpt_process_details SADABS
_exptl_crystal_colour Red
_exptl_crystal_density_diffrn 1.485
_exptl_crystal_density_method 'not measured'
_exptl_crystal_description Plates
_exptl_crystal_F_000 432
_exptl_crystal_size_max 0.18
_exptl_crystal_size_mid 0.13
_exptl_crystal_size_min 0.03
_refine_diff_density_max 0.538
_refine_diff_density_min -0.695
_refine_diff_density_rms 0.072
_refine_ls_extinction_method none
_refine_ls_goodness_of_fit_ref 1.038
_refine_ls_hydrogen_treatment refxyz
_refine_ls_matrix_type full
_refine_ls_number_parameters 328
_refine_ls_number_reflns 3394
_refine_ls_number_restraints 0
_refine_ls_restrained_S_all 1.038
_refine_ls_R_factor_all 0.0293
_refine_ls_R_factor_gt 0.0245
_refine_ls_shift/su_max 0.001
_refine_ls_shift/su_mean 0.000
_refine_ls_structure_factor_coef Fsqd
_refine_ls_weighting_details 'calc w=1/[\s^2^(Fo^2^)+(0.0282P)^2^+0.5443P] where P=(Fo^2^+2Fc^2^)/3'
_refine_ls_weighting_scheme calc
_refine_ls_wR_factor_gt 0.0542
_refine_ls_wR_factor_ref 0.0569
_reflns_number_gt 3084
_reflns_number_total 3394
_reflns_threshold_expression >2sigma(I)
_cod_data_source_file c2dt30810j.txt
_cod_data_source_block sqz
_cod_depositor_comments
;
The following automatic conversions were performed:

'_exptl_absorpt_correction_type' value 'Multi-scan' changed to
'multi-scan' according to
/home/saulius/struct/CIF-dictionaries/cif_core.dic dictionary named
'cif_core.dic' version 2.4.1 from 2010-06-29.

Automatic conversion script
Id: cif_fix_values 1891 2012-01-12 08:04:46Z andrius 
;
_cod_database_code 7019623

loop_
_symmetry_equiv_pos_as_xyz
'x, y, z'
'-x, -y, -z'

loop_
_atom_site_label
_atom_site_type_symbol
_atom_site_fract_x
_atom_site_fract_y
_atom_site_fract_z
_atom_site_U_iso_or_equiv
_atom_site_adp_type
_atom_site_occupancy
_atom_site_symmetry_multiplicity
_atom_site_calc_flag
Ru1 Ru 0.61656(2) 0.617982(19) 0.748479(15) 0.01302(7) Uani 1 1 d
N1 N 0.4466(2) 0.4856(2) 0.77436(16) 0.0154(4) Uani 1 1 d
N2 N 0.4438(3) 0.7420(2) 0.60839(16) 0.0161(4) Uani 1 1 d
C2 C 0.9105(3) 0.3850(2) 0.8911(2) 0.0171(5) Uani 1 1 d
O4 O 0.4494(2) 0.74419(16) 0.83839(13) 0.0152(3) Uani 1 1 d
O2 O 0.7849(2) 0.49079(17) 0.65840(13) 0.0161(3) Uani 1 1 d
O1 O 0.7693(2) 0.49765(17) 0.88633(13) 0.0160(3) Uani 1 1 d
O3 O 0.7727(2) 0.75078(17) 0.71711(13) 0.0173(4) Uani 1 1 d
C7 C 0.7424(3) 0.8645(2) 0.7543(2) 0.0179(5) Uani 1 1 d
C9 C 0.4712(3) 0.8579(2) 0.85763(19) 0.0171(5) Uani 1 1 d
C12 C 0.5233(4) 0.3437(3) 0.7438(2) 0.0217(6) Uani 1 1 d
C5 C 1.0349(4) 0.3027(3) 0.6204(2) 0.0231(6) Uani 1 1 d
C8 C 0.6049(3) 0.9170(3) 0.8192(2) 0.0188(5) Uani 1 1 d
C15 C 0.3290(3) 0.8926(3) 0.6154(2) 0.0202(5) Uani 1 1 d
C4 C 0.9273(3) 0.3820(2) 0.6983(2) 0.0168(5) Uani 1 1 d
C3 C 0.9872(3) 0.3290(3) 0.8052(2) 0.0176(5) Uani 1 1 d
C1 C 0.9982(4) 0.3058(3) 1.0006(2) 0.0229(6) Uani 1 1 d
C13 C 0.2805(3) 0.5821(3) 0.7060(2) 0.0216(6) Uani 1 1 d
C14 C 0.3291(4) 0.6534(3) 0.5979(2) 0.0229(6) Uani 1 1 d
C10 C 0.3351(4) 0.9344(3) 0.9261(2) 0.0233(6) Uani 1 1 d
C16 C 0.5457(4) 0.7615(3) 0.5124(2) 0.0231(6) Uani 1 1 d
C11 C 0.3984(4) 0.4502(3) 0.8864(2) 0.0226(6) Uani 1 1 d
C6 C 0.8733(4) 0.9466(3) 0.7241(3) 0.0249(6) Uani 1 1 d
H15C H 0.258(3) 0.887(3) 0.671(2) 0.015(7) Uiso 1 1 d
H13B H 0.216(3) 0.654(3) 0.7425(19) 0.012(6) Uiso 1 1 d
H11A H 0.505(3) 0.386(3) 0.929(2) 0.018(7) Uiso 1 1 d
H3 H 1.095(3) 0.246(3) 0.822(2) 0.018(6) Uiso 1 1 d
H15A H 0.405(3) 0.950(3) 0.626(2) 0.020(7) Uiso 1 1 d
H15B H 0.251(3) 0.947(3) 0.549(2) 0.020(7) Uiso 1 1 d
H12A H 0.439(3) 0.287(3) 0.7549(19) 0.014(6) Uiso 1 1 d
H12C H 0.630(4) 0.281(3) 0.787(2) 0.021(7) Uiso 1 1 d
H12B H 0.555(4) 0.358(3) 0.673(2) 0.026(7) Uiso 1 1 d
H13A H 0.205(3) 0.527(3) 0.701(2) 0.025(7) Uiso 1 1 d
H11C H 0.313(4) 0.398(3) 0.894(2) 0.030(7) Uiso 1 1 d
H11B H 0.352(4) 0.537(3) 0.908(2) 0.027(7) Uiso 1 1 d
H8 H 0.600(4) 0.997(3) 0.839(2) 0.038(8) Uiso 1 1 d
H10B H 0.359(3) 1.018(3) 0.938(2) 0.025(7) Uiso 1 1 d
H14B H 0.224(3) 0.712(3) 0.553(2) 0.017(6) Uiso 1 1 d
H16A H 0.620(3) 0.814(3) 0.522(2) 0.024(7) Uiso 1 1 d
H6A H 0.981(4) 0.896(3) 0.770(3) 0.041(9) Uiso 1 1 d
H1A H 1.090(4) 0.221(4) 1.001(2) 0.043(9) Uiso 1 1 d
H16C H 0.618(4) 0.669(3) 0.498(2) 0.027(7) Uiso 1 1 d
H6B H 0.908(4) 0.947(3) 0.654(3) 0.036(9) Uiso 1 1 d
H10C H 0.220(4) 0.963(3) 0.892(2) 0.034(8) Uiso 1 1 d
H5A H 1.047(4) 0.367(3) 0.556(3) 0.039(9) Uiso 1 1 d
H5B H 0.972(4) 0.239(4) 0.605(3) 0.048(9) Uiso 1 1 d
H1B H 0.914(4) 0.285(3) 1.043(2) 0.031(8) Uiso 1 1 d
H14A H 0.399(4) 0.575(3) 0.563(2) 0.029(7) Uiso 1 1 d
H1C H 1.043(4) 0.364(4) 1.029(3) 0.046(9) Uiso 1 1 d
H10A H 0.341(4) 0.871(4) 0.991(3) 0.041(9) Uiso 1 1 d
H16B H 0.465(4) 0.821(3) 0.445(3) 0.041(9) Uiso 1 1 d
H6C H 0.827(4) 1.039(4) 0.724(3) 0.054(10) Uiso 1 1 d
H5C H 1.148(5) 0.242(4) 0.645(3) 0.048(10) Uiso 1 1 d

loop_
_atom_site_aniso_label
_atom_site_aniso_U_11
_atom_site_aniso_U_22
_atom_site_aniso_U_33
_atom_site_aniso_U_23
_atom_site_aniso_U_13
_atom_site_aniso_U_12
Ru1 0.01386(11) 0.01206(10) 0.01284(12) -0.00377(7) 0.00077(7) -0.00362(7)
N1 0.0163(10) 0.0143(9) 0.0151(11) -0.0044(8) 0.0010(8) -0.0041(8)
N2 0.0162(10) 0.0168(10) 0.0156(11) -0.0042(8) 0.0010(8) -0.0058(8)
C2 0.0168(12) 0.0159(11) 0.0191(14) -0.0031(10) -0.0019(10) -0.0068(10)
O4 0.0167(8) 0.0147(8) 0.0133(9) -0.0039(7) 0.0002(7) -0.0039(7)
O2 0.0159(8) 0.0151(8) 0.0153(9) -0.0040(7) 0.0015(7) -0.0026(7)
O1 0.0155(8) 0.0154(8) 0.0150(9) -0.0036(7) -0.0005(7) -0.0028(7)
O3 0.0161(8) 0.0159(8) 0.0191(10) -0.0044(7) 0.0008(7) -0.0044(7)
C7 0.0180(12) 0.0153(11) 0.0176(14) -0.0004(10) -0.0051(10) -0.0044(10)
C9 0.0191(12) 0.0146(11) 0.0144(13) -0.0035(10) -0.0032(10) -0.0016(10)
C12 0.0265(15) 0.0167(12) 0.0250(17) -0.0089(11) 0.0031(12) -0.0088(11)
C5 0.0229(15) 0.0226(13) 0.0216(16) -0.0084(12) 0.0049(12) -0.0031(12)
C8 0.0222(13) 0.0139(12) 0.0205(15) -0.0059(10) -0.0016(10) -0.0052(10)
C15 0.0192(13) 0.0186(12) 0.0178(15) -0.0016(11) -0.0010(11) -0.0023(11)
C4 0.0175(12) 0.0143(11) 0.0211(14) -0.0060(10) 0.0042(10) -0.0078(10)
C3 0.0127(12) 0.0141(12) 0.0221(15) -0.0039(10) -0.0005(10) 0.0000(10)
C1 0.0206(14) 0.0212(13) 0.0225(16) -0.0050(11) -0.0027(12) -0.0016(12)
C13 0.0161(13) 0.0197(13) 0.0289(16) -0.0041(11) -0.0018(11) -0.0074(11)
C14 0.0250(14) 0.0217(13) 0.0227(15) -0.0022(11) -0.0077(12) -0.0106(11)
C10 0.0271(15) 0.0173(13) 0.0234(17) -0.0073(12) 0.0025(12) -0.0033(11)
C16 0.0269(15) 0.0224(13) 0.0174(15) -0.0029(11) 0.0032(11) -0.0066(12)
C11 0.0278(15) 0.0214(13) 0.0197(15) -0.0028(11) 0.0049(12) -0.0117(12)
C6 0.0222(15) 0.0191(14) 0.0340(19) -0.0058(12) 0.0008(13) -0.0084(11)

loop_
_atom_type_symbol
_atom_type_description
_atom_type_scat_dispersion_real
_atom_type_scat_dispersion_imag
_atom_type_scat_source
C C 0.0033 0.0016 'International Tables Vol C Tables 4.2.6.8 and 6.1.1.4'
H H 0.0000 0.0000 'International Tables Vol C Tables 4.2.6.8 and 6.1.1.4'
N N 0.0061 0.0033 'International Tables Vol C Tables 4.2.6.8 and 6.1.1.4'
O O 0.0106 0.0060 'International Tables Vol C Tables 4.2.6.8 and 6.1.1.4'
Ru Ru -1.2594 0.8363 'International Tables Vol C Tables 4.2.6.8 and 6.1.1.4'

loop_
_geom_angle_atom_site_label_1
_geom_angle_atom_site_label_2
_geom_angle_atom_site_label_3
_geom_angle
O1 Ru1 O4 86.68(6)
O1 Ru1 O3 89.90(6)
O4 Ru1 O3 93.26(6)
O1 Ru1 O2 93.20(6)
O4 Ru1 O2 179.88(7)
O3 Ru1 O2 86.76(6)
O1 Ru1 N1 92.78(7)
O4 Ru1 N1 86.91(7)
O3 Ru1 N1 177.32(7)
O2 Ru1 N1 93.07(7)
O1 Ru1 N2 176.81(7)
O4 Ru1 N2 91.40(7)
O3 Ru1 N2 92.75(7)
O2 Ru1 N2 88.72(7)
N1 Ru1 N2 84.57(7)
C12 N1 C11 107.50(19)
C12 N1 C13 109.72(19)
C11 N1 C13 108.9(2)
C12 N1 Ru1 113.91(15)
C11 N1 Ru1 112.71(14)
C13 N1 Ru1 103.95(13)
C16 N2 C15 107.1(2)
C16 N2 C14 109.50(19)
C15 N2 C14 109.67(19)
C16 N2 Ru1 112.14(15)
C15 N2 Ru1 112.80(15)
C14 N2 Ru1 105.67(14)
O1 C2 C3 126.2(2)
O1 C2 C1 115.3(2)
C3 C2 C1 118.5(2)
C9 O4 Ru1 123.27(15)
C4 O2 Ru1 122.47(15)
C2 O1 Ru1 123.21(15)
C7 O3 Ru1 122.30(15)
O3 C7 C8 127.0(2)
O3 C7 C6 114.6(2)
C8 C7 C6 118.4(2)
O4 C9 C8 126.1(2)
O4 C9 C10 115.1(2)
C8 C9 C10 118.8(2)
C7 C8 C9 128.1(2)
O2 C4 C3 126.6(2)
O2 C4 C5 115.1(2)
C3 C4 C5 118.2(2)
C4 C3 C2 128.3(2)
N1 C13 C14 110.2(2)
N2 C14 C13 110.4(2)

loop_
_geom_bond_atom_site_label_1
_geom_bond_atom_site_label_2
_geom_bond_distance
Ru1 O1 2.0495(16)
Ru1 O4 2.0509(16)
Ru1 O3 2.0552(15)
Ru1 O2 2.0614(16)
Ru1 N1 2.1416(18)
Ru1 N2 2.147(2)
N1 C12 1.476(3)
N1 C11 1.485(3)
N1 C13 1.496(3)
N2 C16 1.478(3)
N2 C15 1.482(3)
N2 C14 1.490(3)
C2 O1 1.274(3)
C2 C3 1.404(3)
C2 C1 1.506(3)
O4 C9 1.276(3)
O2 C4 1.279(3)
O3 C7 1.278(3)
C7 C8 1.399(3)
C7 C6 1.509(3)
C9 C8 1.400(3)
C9 C10 1.504(3)
C5 C4 1.505(3)
C4 C3 1.396(3)
C13 C14 1.512(4)

loop_
_geom_torsion_atom_site_label_1
_geom_torsion_atom_site_label_2
_geom_torsion_atom_site_label_3
_geom_torsion_atom_site_label_4
_geom_torsion
O1 Ru1 N1 C12 -80.91(17)
O4 Ru1 N1 C12 -167.43(17)
O3 Ru1 N1 C12 98.8(14)
O2 Ru1 N1 C12 12.45(17)
N2 Ru1 N1 C12 100.87(17)
O1 Ru1 N1 C11 41.92(16)
O4 Ru1 N1 C11 -44.60(16)
O3 Ru1 N1 C11 -138.4(14)
O2 Ru1 N1 C11 135.28(16)
N2 Ru1 N1 C11 -136.30(16)
O1 Ru1 N1 C13 159.71(15)
O4 Ru1 N1 C13 73.19(15)
O3 Ru1 N1 C13 -20.6(15)
O2 Ru1 N1 C13 -106.93(15)
N2 Ru1 N1 C13 -18.51(15)
O1 Ru1 N2 C16 -163.0(11)
O4 Ru1 N2 C16 144.14(15)
O3 Ru1 N2 C16 50.81(16)
O2 Ru1 N2 C16 -35.89(16)
N1 Ru1 N2 C16 -129.09(16)
O1 Ru1 N2 C15 76.0(12)
O4 Ru1 N2 C15 23.19(16)
O3 Ru1 N2 C15 -70.15(16)
O2 Ru1 N2 C15 -156.84(16)
N1 Ru1 N2 C15 109.95(16)
O1 Ru1 N2 C14 -43.8(12)
O4 Ru1 N2 C14 -96.62(15)
O3 Ru1 N2 C14 170.04(15)
O2 Ru1 N2 C14 83.35(15)
N1 Ru1 N2 C14 -9.86(15)
O1 Ru1 O4 C9 87.90(17)
O3 Ru1 O4 C9 -1.81(17)
O2 Ru1 O4 C9 100(34)
N1 Ru1 O4 C9 -179.13(17)
N2 Ru1 O4 C9 -94.65(17)
O1 Ru1 O2 C4 -0.64(16)
O4 Ru1 O2 C4 -13(29)
O3 Ru1 O2 C4 89.08(16)
N1 Ru1 O2 C4 -93.60(16)
N2 Ru1 O2 C4 -178.09(16)
C3 C2 O1 Ru1 2.5(3)
C1 C2 O1 Ru1 -176.49(16)
O4 Ru1 O1 C2 178.14(17)
O3 Ru1 O1 C2 -88.59(17)
O2 Ru1 O1 C2 -1.83(17)
N1 Ru1 O1 C2 91.40(17)
N2 Ru1 O1 C2 125.2(11)
O1 Ru1 O3 C7 -85.79(17)
O4 Ru1 O3 C7 0.87(18)
O2 Ru1 O3 C7 -179.00(17)
N1 Ru1 O3 C7 94.5(14)
N2 Ru1 O3 C7 92.43(18)
Ru1 O3 C7 C8 -0.2(3)
Ru1 O3 C7 C6 178.99(17)
Ru1 O4 C9 C8 2.2(3)
Ru1 O4 C9 C10 -179.42(16)
O3 C7 C8 C9 0.0(4)
C6 C7 C8 C9 -179.2(2)
O4 C9 C8 C7 -1.1(4)
C10 C9 C8 C7 -179.5(2)
Ru1 O2 C4 C3 2.7(3)
Ru1 O2 C4 C5 -179.38(15)
O2 C4 C3 C2 -2.6(4)
C5 C4 C3 C2 179.5(2)
O1 C2 C3 C4 -0.4(4)
C1 C2 C3 C4 178.6(2)
C12 N1 C13 C14 -77.6(2)
C11 N1 C13 C14 164.98(19)
Ru1 N1 C13 C14 44.6(2)
C16 N2 C14 C13 158.2(2)
C15 N2 C14 C13 -84.6(3)
Ru1 N2 C14 C13 37.3(2)
N1 C13 C14 N2 -57.8(3)
